data_4072237
loop_
_publ_author_name
'Pinkas, J.'
'C\'isa\<rov\'a, I.'
'Gyepes, R.'
'Hor\'a\<cek, M.'
'Kubi\<sta, J.'
'\<Cejka, J.'
'G\'omez-Ruiz, S.'
'Hey-Hawkins, E.'
'Mach, K.'

_publ_section_title
;
 Insertion of Internal Alkynes and Ethene into Permethylated Singly
 Tucked-in Titanocene
;
_journal_issue 21
_journal_name_full Organometallics
_journal_page_first 5532
_journal_paper_doi 10.1021/om800691f
_journal_volume 27
_journal_year 2008
_chemical_compound_source 'synthesized by the authors'
_chemical_formula_moiety 'C34 H53 Cl Si Ti'
_chemical_formula_sum 'C34 H53 Cl Si Ti'
_chemical_formula_weight 573.20
_chemical_name_systematic
; 
 ? 
;
_space_group_IT_number 15
_symmetry_cell_setting monoclinic
_symmetry_space_group_name_Hall '-C 2yc'
_symmetry_space_group_name_H-M 'C 1 2/c 1'
_atom_sites_solution_hydrogens difmap
_atom_sites_solution_primary direct
_atom_sites_solution_secondary difmap
_audit_creation_method SHELXL-97
_cell_angle_alpha 90.00
_cell_angle_beta 109.5524(9)
_cell_angle_gamma 90.00
_cell_formula_units_Z 8
_cell_length_a 31.7739(5)
_cell_length_b 20.4057(3)
_cell_length_c 11.18700(10)
_cell_measurement_reflns_used 8051
_cell_measurement_temperature 150(2)
_cell_measurement_theta_max 27.5
_cell_measurement_theta_min 1
_cell_volume 6835.04(16)
_computing_cell_refinement 'COLLECT and DENZO'
_computing_data_collection 'COLLECT (Hooft, 1998) and DENZO (Otwinowski & Minor, 1997)'
_computing_data_reduction 'COLLECT and DENZO'
_computing_structure_refinement 'SHELXL-97 (Sheldrick, 1997)'
_computing_structure_solution 'SIR92 (Altomare et al., 1994)'
_diffrn_ambient_temperature 150(2)
_diffrn_detector_area_resol_mean 9.091
_diffrn_measured_fraction_theta_full 0.999
_diffrn_measured_fraction_theta_max 0.999
_diffrn_measurement_device_type 'Nonius KappaCCD area detector'
_diffrn_measurement_method '\f and \w scans to fill the Ewald sphere'
_diffrn_radiation_monochromator graphite
_diffrn_radiation_source 'fine-focus sealed tube'
_diffrn_radiation_type MoK\a
_diffrn_radiation_wavelength 0.71073
_diffrn_reflns_av_R_equivalents 0.036
_diffrn_reflns_av_sigmaI/netI 0.0219
_diffrn_reflns_limit_h_max 41
_diffrn_reflns_limit_h_min -41
_diffrn_reflns_limit_k_max 26
_diffrn_reflns_limit_k_min -26
_diffrn_reflns_limit_l_max 14
_diffrn_reflns_limit_l_min -14
_diffrn_reflns_number 64166
_diffrn_reflns_theta_full 27.50
_diffrn_reflns_theta_max 27.50
_diffrn_reflns_theta_min 1.36
_diffrn_standards_number 0
_exptl_absorpt_coefficient_mu 0.383
_exptl_absorpt_correction_type none
_exptl_crystal_colour red
_exptl_crystal_density_diffrn 1.114
_exptl_crystal_density_method 'not measured'
_exptl_crystal_description prism
_exptl_crystal_F_000 2480
_exptl_crystal_size_max 0.6
_exptl_crystal_size_mid 0.5
_exptl_crystal_size_min 0.25
_platon_squeeze_details
;
;
_refine_diff_density_max 0.347
_refine_diff_density_min -0.276
_refine_diff_density_rms 0.048
_refine_ls_extinction_method none
_refine_ls_goodness_of_fit_ref 1.051
_refine_ls_hydrogen_treatment mixed
_refine_ls_matrix_type full
_refine_ls_number_parameters 359
_refine_ls_number_reflns 7856
_refine_ls_number_restraints 0
_refine_ls_restrained_S_all 1.051
_refine_ls_R_factor_all 0.0402
_refine_ls_R_factor_gt 0.0320
_refine_ls_shift/su_max 0.001
_refine_ls_shift/su_mean 0.000
_refine_ls_structure_factor_coef Fsqd
_refine_ls_weighting_details 'calc w=1/[\s^2^(Fo^2^)+(0.0447P)^2^+5.3604P] where P=(Fo^2^+2Fc^2^)/3'
_refine_ls_weighting_scheme calc
_refine_ls_wR_factor_gt 0.0858
_refine_ls_wR_factor_ref 0.0903
_reflns_number_gt 6603
_reflns_number_total 7856
_reflns_threshold_expression I>2\s(I)
_cod_data_source_file om800691f_si_002.cif
_cod_data_source_block jednonsic2pb-mach-sq
_cod_original_sg_symbol_H-M 'C 2/c'
_cod_database_code 4072237

loop_
_symmetry_equiv_pos_as_xyz
'x, y, z'
'-x, y, -z+1/2'
'x+1/2, y+1/2, z'
'-x+1/2, y+1/2, -z+1/2'
'-x, -y, -z'
'x, -y, z-1/2'
'-x+1/2, -y+1/2, -z'
'x+1/2, -y+1/2, z-1/2'

loop_
_atom_site_label
_atom_site_type_symbol
_atom_site_fract_x
_atom_site_fract_y
_atom_site_fract_z
_atom_site_U_iso_or_equiv
_atom_site_adp_type
_atom_site_occupancy
_atom_site_symmetry_multiplicity
_atom_site_calc_flag
_atom_site_refinement_flags
Ti1 Ti 0.127388(8) 0.346531(11) 0.57008(2) 0.01672(7) Uani 1 1 d .
Cl1 Cl 0.127450(12) 0.426802(17) 0.71988(3) 0.02650(9) Uani 1 1 d .
Si1 Si 0.139927(14) 0.145640(19) 0.75673(4) 0.02572(10) Uani 1 1 d .
C1 C 0.18521(4) 0.29870(7) 0.51180(12) 0.0191(3) Uani 1 1 d .
C2 C 0.20743(4) 0.31554(6) 0.64160(12) 0.0196(3) Uani 1 1 d .
C3 C 0.20668(4) 0.38427(7) 0.65104(12) 0.0205(3) Uani 1 1 d .
C4 C 0.18474(4) 0.41065(7) 0.52795(13) 0.0216(3) Uani 1 1 d .
C5 C 0.17426(4) 0.35765(7) 0.44108(12) 0.0206(3) Uani 1 1 d .
C6 C 0.18061(5) 0.23082(7) 0.45792(13) 0.0233(3) Uani 1 1 d .
C7 C 0.23579(5) 0.27094(7) 0.74312(13) 0.0250(3) Uani 1 1 d .
H7A H 0.2665 0.2759 0.7499 0.038 Uiso 1 1 calc R
H7B H 0.2267 0.2264 0.7219 0.038 Uiso 1 1 calc R
H7C H 0.2323 0.2820 0.8227 0.038 Uiso 1 1 calc R
C8 C 0.23065(5) 0.42407(7) 0.76614(14) 0.0276(3) Uani 1 1 d .
H8A H 0.2313 0.4005 0.8409 0.041 Uiso 1 1 calc R
H8B H 0.2154 0.4650 0.7628 0.041 Uiso 1 1 calc R
H8C H 0.2607 0.4323 0.7685 0.041 Uiso 1 1 calc R
C9 C 0.18001(5) 0.48246(7) 0.49822(15) 0.0307(3) Uani 1 1 d .
H9A H 0.2086 0.5004 0.5047 0.046 Uiso 1 1 calc R
H9B H 0.1687 0.5043 0.5573 0.046 Uiso 1 1 calc R
H9C H 0.1596 0.4887 0.4136 0.046 Uiso 1 1 calc R
C10 C 0.16629(5) 0.36274(8) 0.30130(13) 0.0283(3) Uani 1 1 d .
H10A H 0.1938 0.3550 0.2855 0.042 Uiso 1 1 calc R
H10B H 0.1555 0.4058 0.2721 0.042 Uiso 1 1 calc R
H10C H 0.1446 0.3307 0.2569 0.042 Uiso 1 1 calc R
C11 C 0.06812(4) 0.30140(7) 0.38632(12) 0.0220(3) Uani 1 1 d .
C12 C 0.06952(4) 0.36917(7) 0.35904(12) 0.0226(3) Uani 1 1 d .
C13 C 0.05815(4) 0.40484(7) 0.45176(13) 0.0231(3) Uani 1 1 d .
C14 C 0.04668(4) 0.35962(7) 0.53184(13) 0.0230(3) Uani 1 1 d .
C15 C 0.05323(4) 0.29546(7) 0.49290(12) 0.0228(3) Uani 1 1 d .
C16 C 0.06926(5) 0.24622(8) 0.29889(14) 0.0291(3) Uani 1 1 d .
H16A H 0.0395 0.2375 0.2427 0.044 Uiso 1 1 calc R
H16B H 0.0811 0.2077 0.3478 0.044 Uiso 1 1 calc R
H16C H 0.0879 0.2582 0.2502 0.044 Uiso 1 1 calc R
C17 C 0.06778(5) 0.39919(8) 0.23481(14) 0.0315(3) Uani 1 1 d .
H17A H 0.0376 0.4117 0.1881 0.047 Uiso 1 1 calc R
H17B H 0.0779 0.3678 0.1865 0.047 Uiso 1 1 calc R
H17C H 0.0867 0.4372 0.2505 0.047 Uiso 1 1 calc R
C18 C 0.05277(5) 0.47797(7) 0.45160(15) 0.0311(3) Uani 1 1 d .
H18A H 0.0772 0.4985 0.4340 0.047 Uiso 1 1 calc R
H18B H 0.0524 0.4920 0.5331 0.047 Uiso 1 1 calc R
H18C H 0.0252 0.4902 0.3876 0.047 Uiso 1 1 calc R
C19 C 0.02331(5) 0.37664(8) 0.62404(14) 0.0310(3) Uani 1 1 d .
H19A H -0.0068 0.3896 0.5783 0.046 Uiso 1 1 calc R
H19B H 0.0387 0.4121 0.6772 0.046 Uiso 1 1 calc R
H19C H 0.0231 0.3391 0.6756 0.046 Uiso 1 1 calc R
C20 C 0.03747(5) 0.23379(8) 0.53630(15) 0.0307(3) Uani 1 1 d .
H20A H 0.0435 0.2358 0.6262 0.046 Uiso 1 1 calc R
H20B H 0.0529 0.1970 0.5169 0.046 Uiso 1 1 calc R
H20C H 0.0059 0.2289 0.4937 0.046 Uiso 1 1 calc R
C21 C 0.16112(4) 0.17866(7) 0.52142(13) 0.0217(3) Uani 1 1 d .
C22 C 0.14432(4) 0.19063(6) 0.61516(13) 0.0212(3) Uani 1 1 d .
C23 C 0.13698(4) 0.25420(6) 0.67765(12) 0.0198(3) Uani 1 1 d .
C24 C 0.13745(5) 0.23317(7) 0.79604(12) 0.0229(3) Uani 1 1 d .
C25 C 0.13756(5) 0.26685(8) 0.91813(13) 0.0281(3) Uani 1 1 d .
C26 C 0.16691(5) 0.10854(7) 0.47727(15) 0.0280(3) Uani 1 1 d .
C27 C 0.15679(6) 0.10641(8) 0.33222(16) 0.0375(4) Uani 1 1 d .
H27A H 0.1581 0.0619 0.3059 0.056 Uiso 1 1 calc R
H27B H 0.1785 0.1323 0.3107 0.056 Uiso 1 1 calc R
H27C H 0.1275 0.1238 0.2900 0.056 Uiso 1 1 calc R
C28 C 0.21540(5) 0.08552(8) 0.54232(17) 0.0371(4) Uani 1 1 d .
H28A H 0.2224 0.0864 0.6327 0.056 Uiso 1 1 calc R
H28B H 0.2354 0.1141 0.5191 0.056 Uiso 1 1 calc R
H28C H 0.2187 0.0416 0.5158 0.056 Uiso 1 1 calc R
C29 C 0.13574(6) 0.05917(8) 0.50790(18) 0.0376(4) Uani 1 1 d .
H29A H 0.1371 0.0181 0.4674 0.056 Uiso 1 1 calc R
H29B H 0.1057 0.0755 0.4775 0.056 Uiso 1 1 calc R
H29C H 0.1448 0.0529 0.5980 0.056 Uiso 1 1 calc R
C30 C 0.19066(6) 0.09797(8) 0.85371(17) 0.0389(4) Uani 1 1 d .
H30A H 0.2170 0.1236 0.8646 0.058 Uiso 1 1 calc R
H30B H 0.1924 0.0579 0.8107 0.058 Uiso 1 1 calc R
H30C H 0.1884 0.0881 0.9352 0.058 Uiso 1 1 calc R
C31 C 0.08978(6) 0.09501(9) 0.74739(17) 0.0394(4) Uani 1 1 d .
H31A H 0.0879 0.0900 0.8308 0.059 Uiso 1 1 calc R
H31B H 0.0924 0.0527 0.7132 0.059 Uiso 1 1 calc R
H31C H 0.0633 0.1164 0.6934 0.059 Uiso 1 1 calc R
C32 C 0.17770(6) 0.31267(8) 0.96983(14) 0.0336(3) Uani 1 1 d .
H32A H 0.2048 0.2877 0.9900 0.050 Uiso 1 1 calc R
H32B H 0.1764 0.3340 1.0450 0.050 Uiso 1 1 calc R
H32C H 0.1771 0.3450 0.9070 0.050 Uiso 1 1 calc R
C33 C 0.09416(6) 0.30488(9) 0.89932(15) 0.0379(4) Uani 1 1 d .
H33A H 0.0914 0.3393 0.8387 0.057 Uiso 1 1 calc R
H33B H 0.0948 0.3235 0.9787 0.057 Uiso 1 1 calc R
H33C H 0.0692 0.2757 0.8688 0.057 Uiso 1 1 calc R
C34 C 0.14106(6) 0.21360(9) 1.01857(14) 0.0388(4) Uani 1 1 d .
H34A H 0.1154 0.1856 0.9902 0.058 Uiso 1 1 calc R
H34B H 0.1424 0.2339 1.0972 0.058 Uiso 1 1 calc R
H34C H 0.1676 0.1881 1.0310 0.058 Uiso 1 1 calc R
H6A H 0.1641(5) 0.2340(8) 0.3661(16) 0.026(4) Uiso 1 1 d .
H6B H 0.2111(6) 0.2147(8) 0.4628(15) 0.029(4) Uiso 1 1 d .

loop_
_atom_site_aniso_label
_atom_site_aniso_U_11
_atom_site_aniso_U_22
_atom_site_aniso_U_33
_atom_site_aniso_U_23
_atom_site_aniso_U_13
_atom_site_aniso_U_12
Ti1 0.01898(12) 0.01769(12) 0.01318(12) -0.00024(8) 0.00496(9) 0.00327(8)
Cl1 0.02841(18) 0.02823(18) 0.02232(17) -0.00815(13) 0.00777(13) 0.00341(13)
Si1 0.0279(2) 0.0232(2) 0.0251(2) 0.00605(15) 0.00754(16) 0.00042(15)
C1 0.0170(6) 0.0234(6) 0.0181(6) -0.0017(5) 0.0074(5) 0.0014(5)
C2 0.0182(6) 0.0226(7) 0.0180(6) 0.0009(5) 0.0060(5) 0.0013(5)
C3 0.0200(6) 0.0230(6) 0.0183(6) -0.0006(5) 0.0061(5) 0.0000(5)
C4 0.0221(6) 0.0225(7) 0.0211(6) 0.0028(5) 0.0083(5) 0.0015(5)
C5 0.0196(6) 0.0260(7) 0.0176(6) 0.0015(5) 0.0080(5) 0.0014(5)
C6 0.0237(7) 0.0246(7) 0.0238(7) -0.0049(5) 0.0110(6) 0.0010(5)
C7 0.0210(7) 0.0270(7) 0.0245(7) 0.0051(5) 0.0042(5) 0.0041(5)
C8 0.0277(7) 0.0283(7) 0.0246(7) -0.0055(6) 0.0057(6) -0.0029(6)
C9 0.0357(8) 0.0238(7) 0.0340(8) 0.0066(6) 0.0135(7) 0.0021(6)
C10 0.0274(7) 0.0402(8) 0.0183(7) 0.0026(6) 0.0091(6) 0.0007(6)
C11 0.0178(6) 0.0266(7) 0.0190(6) -0.0025(5) 0.0028(5) 0.0032(5)
C12 0.0191(6) 0.0289(7) 0.0177(6) 0.0022(5) 0.0037(5) 0.0039(5)
C13 0.0202(6) 0.0252(7) 0.0208(7) 0.0012(5) 0.0028(5) 0.0066(5)
C14 0.0185(6) 0.0292(7) 0.0201(6) -0.0001(5) 0.0050(5) 0.0053(5)
C15 0.0177(6) 0.0278(7) 0.0206(6) 0.0014(5) 0.0031(5) 0.0029(5)
C16 0.0261(7) 0.0320(8) 0.0256(7) -0.0076(6) 0.0038(6) 0.0011(6)
C17 0.0300(8) 0.0418(9) 0.0212(7) 0.0089(6) 0.0065(6) 0.0080(7)
C18 0.0309(8) 0.0258(7) 0.0331(8) 0.0014(6) 0.0061(6) 0.0093(6)
C19 0.0261(7) 0.0421(9) 0.0272(8) -0.0002(6) 0.0124(6) 0.0092(6)
C20 0.0232(7) 0.0324(8) 0.0337(8) 0.0062(6) 0.0057(6) -0.0019(6)
C21 0.0194(6) 0.0202(6) 0.0239(7) -0.0030(5) 0.0052(5) 0.0015(5)
C22 0.0193(6) 0.0195(6) 0.0222(6) 0.0008(5) 0.0035(5) 0.0017(5)
C23 0.0188(6) 0.0220(6) 0.0181(6) 0.0010(5) 0.0055(5) 0.0024(5)
C24 0.0221(7) 0.0277(7) 0.0187(6) 0.0038(5) 0.0066(5) 0.0023(5)
C25 0.0329(8) 0.0352(8) 0.0168(6) 0.0027(6) 0.0094(6) 0.0033(6)
C26 0.0260(7) 0.0227(7) 0.0357(8) -0.0068(6) 0.0111(6) 0.0008(6)
C27 0.0438(9) 0.0303(8) 0.0397(9) -0.0150(7) 0.0157(7) 0.0012(7)
C28 0.0310(8) 0.0265(8) 0.0531(10) -0.0054(7) 0.0133(7) 0.0075(6)
C29 0.0389(9) 0.0234(7) 0.0523(10) -0.0105(7) 0.0177(8) -0.0057(7)
C30 0.0421(9) 0.0302(8) 0.0389(9) 0.0115(7) 0.0065(7) 0.0055(7)
C31 0.0406(9) 0.0359(9) 0.0423(9) 0.0078(7) 0.0148(8) -0.0072(7)
C32 0.0394(9) 0.0416(9) 0.0187(7) -0.0020(6) 0.0082(6) 0.0003(7)
C33 0.0397(9) 0.0526(10) 0.0259(8) 0.0003(7) 0.0170(7) 0.0091(8)
C34 0.0501(10) 0.0473(10) 0.0206(7) 0.0073(7) 0.0139(7) 0.0010(8)

loop_
_atom_type_symbol
_atom_type_description
_atom_type_scat_dispersion_real
_atom_type_scat_dispersion_imag
_atom_type_scat_source
C C 0.0033 0.0016 'International Tables Vol C Tables 4.2.6.8 and 6.1.1.4'
H H 0.0000 0.0000 'International Tables Vol C Tables 4.2.6.8 and 6.1.1.4'
Si Si 0.0817 0.0704 'International Tables Vol C Tables 4.2.6.8 and 6.1.1.4'
Cl Cl 0.1484 0.1585 'International Tables Vol C Tables 4.2.6.8 and 6.1.1.4'
Ti Ti 0.2776 0.4457 'International Tables Vol C Tables 4.2.6.8 and 6.1.1.4'

loop_
_geom_angle_atom_site_label_1
_geom_angle_atom_site_label_2
_geom_angle_atom_site_label_3
_geom_angle
C23 Ti1 Cl1 103.92(4)
C23 Ti1 C1 79.55(5)
Cl1 Ti1 C1 132.32(3)
C23 Ti1 C5 114.10(5)
Cl1 Ti1 C5 120.70(4)
C1 Ti1 C5 34.61(4)
C23 Ti1 C4 126.52(5)
Cl1 Ti1 C4 86.60(3)
C1 Ti1 C4 57.41(5)
C5 Ti1 C4 34.19(5)
C23 Ti1 C15 76.70(5)
Cl1 Ti1 C15 108.63(3)
C1 Ti1 C15 118.19(5)
C5 Ti1 C15 122.90(5)
C4 Ti1 C15 149.32(5)
C23 Ti1 C11 93.66(5)
Cl1 Ti1 C11 132.68(3)
C1 Ti1 C11 93.64(4)
C5 Ti1 C11 89.34(5)
C4 Ti1 C11 117.21(5)
C15 Ti1 C11 33.80(4)
C23 Ti1 C13 130.03(5)
Cl1 Ti1 C13 80.40(3)
C1 Ti1 C13 133.68(5)
C5 Ti1 C13 104.66(5)
C4 Ti1 C13 103.31(5)
C15 Ti1 C13 55.66(5)
C11 Ti1 C13 55.53(5)
C23 Ti1 C14 97.65(5)
Cl1 Ti1 C14 78.49(3)
C1 Ti1 C14 149.03(5)
C5 Ti1 C14 134.53(5)
C4 Ti1 C14 135.69(5)
C15 Ti1 C14 33.45(5)
C11 Ti1 C14 55.56(4)
C13 Ti1 C14 33.39(5)
C23 Ti1 C2 70.48(5)
Cl1 Ti1 C2 101.08(3)
C1 Ti1 C2 34.23(4)
C5 Ti1 C2 56.20(4)
C4 Ti1 C2 56.05(4)
C15 Ti1 C2 139.98(5)
C11 Ti1 C2 126.23(4)
C13 Ti1 C2 158.84(5)
C14 Ti1 C2 167.77(5)
C23 Ti1 C3 97.32(5)
Cl1 Ti1 C3 76.45(3)
C1 Ti1 C3 56.13(4)
C5 Ti1 C3 55.71(4)
C4 Ti1 C3 33.67(4)
C15 Ti1 C3 172.83(5)
C11 Ti1 C3 144.83(4)
C13 Ti1 C3 131.13(5)
C14 Ti1 C3 153.25(5)
C2 Ti1 C3 32.85(4)
C23 Ti1 C12 126.68(5)
Cl1 Ti1 C12 111.73(3)
C1 Ti1 C12 102.13(4)
C5 Ti1 C12 79.84(5)
C4 Ti1 C12 94.59(5)
C15 Ti1 C12 55.29(4)
C11 Ti1 C12 33.27(5)
C13 Ti1 C12 32.98(4)
C14 Ti1 C12 54.83(4)
C2 Ti1 C12 134.59(4)
C3 Ti1 C12 128.24(4)
C24 Si1 C31 116.33(8)
C24 Si1 C22 75.46(6)
C31 Si1 C22 121.69(7)
C24 Si1 C30 117.28(7)
C31 Si1 C30 107.18(8)
C22 Si1 C30 116.59(7)
C24 Si1 C23 35.67(5)
C31 Si1 C23 124.55(7)
C22 Si1 C23 40.00(5)
C30 Si1 C23 127.97(7)
C5 C1 C2 107.98(12)
C5 C1 C6 125.97(12)
C2 C1 C6 125.47(12)
C5 C1 Ti1 74.60(7)
C2 C1 Ti1 77.58(7)
C6 C1 Ti1 120.94(9)
C3 C2 C1 107.53(11)
C3 C2 C7 124.72(12)
C1 C2 C7 126.28(12)
C3 C2 Ti1 74.26(7)
C1 C2 Ti1 68.19(7)
C7 C2 Ti1 133.72(9)
C2 C3 C4 108.61(11)
C2 C3 C8 126.06(12)
C4 C3 C8 124.74(12)
C2 C3 Ti1 72.89(7)
C4 C3 Ti1 70.00(7)
C8 C3 Ti1 129.84(9)
C5 C4 C3 107.53(12)
C5 C4 C9 127.64(13)
C3 C4 C9 124.35(13)
C5 C4 Ti1 72.59(8)
C3 C4 Ti1 76.33(8)
C9 C4 Ti1 123.16(10)
C4 C5 C1 107.90(11)
C4 C5 C10 125.48(13)
C1 C5 C10 124.34(12)
C4 C5 Ti1 73.22(8)
C1 C5 Ti1 70.79(7)
C10 C5 Ti1 135.11(10)
C1 C6 C21 117.32(11)
C1 C6 H6A 107.7(10)
C21 C6 H6A 112.0(9)
C1 C6 H6B 108.6(10)
C21 C6 H6B 106.3(10)
H6A C6 H6B 104.1(13)
C2 C7 H7A 109.5
C2 C7 H7B 109.5
H7A C7 H7B 109.5
C2 C7 H7C 109.5
H7A C7 H7C 109.5
H7B C7 H7C 109.5
C3 C8 H8A 109.5
C3 C8 H8B 109.5
H8A C8 H8B 109.5
C3 C8 H8C 109.5
H8A C8 H8C 109.5
H8B C8 H8C 109.5
C4 C9 H9A 109.5
C4 C9 H9B 109.5
H9A C9 H9B 109.5
C4 C9 H9C 109.5
H9A C9 H9C 109.5
H9B C9 H9C 109.5
C5 C10 H10A 109.5
C5 C10 H10B 109.5
H10A C10 H10B 109.5
C5 C10 H10C 109.5
H10A C10 H10C 109.5
H10B C10 H10C 109.5
C12 C11 C15 107.77(12)
C12 C11 C16 125.56(13)
C15 C11 C16 124.61(13)
C12 C11 Ti1 75.18(8)
C15 C11 Ti1 73.04(7)
C16 C11 Ti1 130.42(9)
C13 C12 C11 108.09(12)
C13 C12 C17 122.06(13)
C11 C12 C17 126.99(13)
C13 C12 Ti1 71.90(7)
C11 C12 Ti1 71.55(7)
C17 C12 Ti1 137.37(10)
C12 C13 C14 108.21(12)
C12 C13 C18 124.70(13)
C14 C13 C18 126.50(13)
C12 C13 Ti1 75.11(8)
C14 C13 Ti1 73.60(8)
C18 C13 Ti1 124.19(10)
C13 C14 C15 108.19(12)
C13 C14 C19 125.15(13)
C15 C14 C19 125.67(13)
C13 C14 Ti1 73.01(8)
C15 C14 Ti1 72.69(8)
C19 C14 Ti1 129.10(10)
C14 C15 C11 107.59(12)
C14 C15 C20 125.34(13)
C11 C15 C20 125.71(13)
C14 C15 Ti1 73.86(8)
C11 C15 Ti1 73.16(8)
C20 C15 Ti1 129.06(9)
C11 C16 H16A 109.5
C11 C16 H16B 109.5
H16A C16 H16B 109.5
C11 C16 H16C 109.5
H16A C16 H16C 109.5
H16B C16 H16C 109.5
C12 C17 H17A 109.5
C12 C17 H17B 109.5
H17A C17 H17B 109.5
C12 C17 H17C 109.5
H17A C17 H17C 109.5
H17B C17 H17C 109.5
C13 C18 H18A 109.5
C13 C18 H18B 109.5
H18A C18 H18B 109.5
C13 C18 H18C 109.5
H18A C18 H18C 109.5
H18B C18 H18C 109.5
C14 C19 H19A 109.5
C14 C19 H19B 109.5
H19A C19 H19B 109.5
C14 C19 H19C 109.5
H19A C19 H19C 109.5
H19B C19 H19C 109.5
C15 C20 H20A 109.5
C15 C20 H20B 109.5
H20A C20 H20B 109.5
C15 C20 H20C 109.5
H20A C20 H20C 109.5
H20B C20 H20C 109.5
C22 C21 C6 124.42(12)
C22 C21 C26 122.47(13)
C6 C21 C26 112.83(11)
C21 C22 C23 132.07(12)
C21 C22 Si1 136.77(11)
C23 C22 Si1 87.90(8)
C24 C23 C22 102.68(11)
C24 C23 Ti1 137.89(10)
C22 C23 Ti1 119.40(9)
C24 C23 Si1 50.92(7)
C22 C23 Si1 52.10(6)
Ti1 C23 Si1 169.34(7)
C23 C24 C25 135.24(13)
C23 C24 Si1 93.41(9)
C25 C24 Si1 131.32(10)
C24 C25 C32 111.41(12)
C24 C25 C33 111.83(12)
C32 C25 C33 109.87(14)
C24 C25 C34 108.23(13)
C32 C25 C34 107.93(13)
C33 C25 C34 107.39(13)
C29 C26 C28 108.27(13)
C29 C26 C21 112.52(12)
C28 C26 C21 109.80(12)
C29 C26 C27 107.08(13)
C28 C26 C27 108.14(13)
C21 C26 C27 110.88(12)
C26 C27 H27A 109.5
C26 C27 H27B 109.5
H27A C27 H27B 109.5
C26 C27 H27C 109.5
H27A C27 H27C 109.5
H27B C27 H27C 109.5
C26 C28 H28A 109.5
C26 C28 H28B 109.5
H28A C28 H28B 109.5
C26 C28 H28C 109.5
H28A C28 H28C 109.5
H28B C28 H28C 109.5
C26 C29 H29A 109.5
C26 C29 H29B 109.5
H29A C29 H29B 109.5
C26 C29 H29C 109.5
H29A C29 H29C 109.5
H29B C29 H29C 109.5
Si1 C30 H30A 109.5
Si1 C30 H30B 109.5
H30A C30 H30B 109.5
Si1 C30 H30C 109.5
H30A C30 H30C 109.5
H30B C30 H30C 109.5
Si1 C31 H31A 109.5
Si1 C31 H31B 109.5
H31A C31 H31B 109.5
Si1 C31 H31C 109.5
H31A C31 H31C 109.5
H31B C31 H31C 109.5
C25 C32 H32A 109.5
C25 C32 H32B 109.5
H32A C32 H32B 109.5
C25 C32 H32C 109.5
H32A C32 H32C 109.5
H32B C32 H32C 109.5
C25 C33 H33A 109.5
C25 C33 H33B 109.5
H33A C33 H33B 109.5
C25 C33 H33C 109.5
H33A C33 H33C 109.5
H33B C33 H33C 109.5
C25 C34 H34A 109.5
C25 C34 H34B 109.5
H34A C34 H34B 109.5
C25 C34 H34C 109.5
H34A C34 H34C 109.5
H34B C34 H34C 109.5

loop_
_geom_bond_atom_site_label_1
_geom_bond_atom_site_label_2
_geom_bond_distance
Ti1 C23 2.2012(13)
Ti1 Cl1 2.3429(4)
Ti1 C1 2.3569(13)
Ti1 C5 2.4064(13)
Ti1 C4 2.4144(14)
Ti1 C15 2.4539(14)
Ti1 C11 2.4555(13)
Ti1 C13 2.4613(13)
Ti1 C14 2.4690(14)
Ti1 C2 2.4792(13)
Ti1 C3 2.4966(13)
Ti1 C12 2.5025(13)
Si1 C24 1.8473(15)
Si1 C31 1.8722(17)
Si1 C22 1.8757(14)
Si1 C30 1.8846(17)
Si1 C23 2.3755(14)
C1 C5 1.4178(19)
C1 C2 1.4279(18)
C1 C6 1.4981(19)
C2 C3 1.4072(19)
C2 C7 1.4984(18)
C3 C4 1.4245(18)
C3 C8 1.4971(18)
C4 C5 1.4172(19)
C4 C9 1.4990(19)
C5 C10 1.5017(18)
C6 C21 1.522(2)
C6 H6A 0.987(17)
C6 H6B 1.006(17)
C7 H7A 0.9600
C7 H7B 0.9600
C7 H7C 0.9600
C8 H8A 0.9600
C8 H8B 0.9600
C8 H8C 0.9600
C9 H9A 0.9600
C9 H9B 0.9600
C9 H9C 0.9600
C10 H10A 0.9600
C10 H10B 0.9600
C10 H10C 0.9600
C11 C12 1.420(2)
C11 C15 1.4273(19)
C11 C16 1.4999(19)
C12 C13 1.4096(19)
C12 C17 1.5028(19)
C13 C14 1.416(2)
C13 C18 1.502(2)
C14 C15 1.4169(19)
C14 C19 1.4996(19)
C15 C20 1.494(2)
C16 H16A 0.9600
C16 H16B 0.9600
C16 H16C 0.9600
C17 H17A 0.9600
C17 H17B 0.9600
C17 H17C 0.9600
C18 H18A 0.9600
C18 H18B 0.9600
C18 H18C 0.9600
C19 H19A 0.9600
C19 H19B 0.9600
C19 H19C 0.9600
C20 H20A 0.9600
C20 H20B 0.9600
C20 H20C 0.9600
C21 C22 1.3487(19)
C21 C26 1.5448(19)
C22 C23 1.5281(18)
C23 C24 1.3876(18)
C24 C25 1.5279(19)
C25 C32 1.530(2)
C25 C33 1.534(2)
C25 C34 1.540(2)
C26 C29 1.530(2)
C26 C28 1.540(2)
C26 C27 1.546(2)
C27 H27A 0.9600
C27 H27B 0.9600
C27 H27C 0.9600
C28 H28A 0.9600
C28 H28B 0.9600
C28 H28C 0.9600
C29 H29A 0.9600
C29 H29B 0.9600
C29 H29C 0.9600
C30 H30A 0.9600
C30 H30B 0.9600
C30 H30C 0.9600
C31 H31A 0.9600
C31 H31B 0.9600
C31 H31C 0.9600
C32 H32A 0.9600
C32 H32B 0.9600
C32 H32C 0.9600
C33 H33A 0.9600
C33 H33B 0.9600
C33 H33C 0.9600
C34 H34A 0.9600
C34 H34B 0.9600
C34 H34C 0.9600

loop_
_platon_squeeze_void_nr
_platon_squeeze_void_average_x
_platon_squeeze_void_average_y
_platon_squeeze_void_average_z
_platon_squeeze_void_volume
_platon_squeeze_void_count_electrons
_platon_squeeze_void_content
1 0.000 0.000 -0.022 405 35 ' '
2 0.500 0.500 0.044 405 35 ' '
